data_4077793
loop_
_publ_author_name
'Prokopchuk, Ernest M.'
'Jenkins, Hilary A.'
'Puddephatt, Richard J.'

_publ_section_title
;
 Stable Cationic Dimethyl(hydrido)platinum(IV) Complex
;
_journal_issue 15
_journal_name_full Organometallics
_journal_page_first 2861
_journal_paper_doi 10.1021/om990205k
_journal_volume 18
_journal_year 1999
_chemical_formula_sum 'C9 H22 F3 N3 O3 Pt S'
_chemical_formula_weight 504.45
_chemical_name_systematic
; 
 ? 
;
_space_group_IT_number 14
_symmetry_cell_setting monoclinic
_symmetry_space_group_name_Hall '-P 2yn'
_symmetry_space_group_name_H-M 'P 1 21/n 1'
_atom_sites_solution_hydrogens geom
_atom_sites_solution_primary direct
_atom_sites_solution_secondary difmap
_audit_creation_method SHELXL
_cell_angle_alpha 90.00
_cell_angle_beta 95.2450(10)
_cell_angle_gamma 90.00
_cell_formula_units_Z 4
_cell_length_a 10.0462(2)
_cell_length_b 15.8421(6)
_cell_length_c 10.5005(4)
_cell_measurement_temperature 294(2)
_cell_volume 1664.19(10)
_computing_cell_refinement 'Nonius DENZO'
_computing_data_collection 'Nonius COLLECT'
_computing_data_reduction 'Nonius SCALEPACK'
_computing_molecular_graphics 'Siemens SHELXTL'
_computing_publication_material 'Siemens SHELXTL'
_computing_structure_refinement 'SHELXL-93 (Sheldrick, 1993)'
_computing_structure_solution 'SHELXS-86 (Sheldrick, 1990)'
_diffrn_ambient_temperature 294(2)
_diffrn_measurement_device 'Nonius Kappa CCD'
_diffrn_measurement_method 'phi, omega scans'
_diffrn_radiation_monochromator graphite
_diffrn_radiation_source 'fine-focus sealed tube'
_diffrn_radiation_type MoK\a
_diffrn_radiation_wavelength 0.71073
_diffrn_reflns_av_R_equivalents 0.1024
_diffrn_reflns_av_sigmaI/netI 0.0693
_diffrn_reflns_limit_h_max 11
_diffrn_reflns_limit_h_min -14
_diffrn_reflns_limit_k_max 22
_diffrn_reflns_limit_k_min -22
_diffrn_reflns_limit_l_max 14
_diffrn_reflns_limit_l_min -14
_diffrn_reflns_number 8395
_diffrn_reflns_theta_max 22.49
_diffrn_reflns_theta_min 2.33
_exptl_absorpt_coefficient_mu 8.595
_exptl_absorpt_correction_T_max 0.3333
_exptl_absorpt_correction_T_min 0.2115
_exptl_absorpt_correction_type empirical
_exptl_crystal_density_diffrn 2.013
_exptl_crystal_F_000 968
_exptl_crystal_size_max 0.33
_exptl_crystal_size_mid 0.25
_exptl_crystal_size_min 0.16
_refine_diff_density_max 1.350
_refine_diff_density_min -1.656
_refine_diff_density_rms 0.213
_refine_ls_extinction_coef 0.0001(4)
_refine_ls_extinction_expression Fc^*^=kFc[1+0.001xFc^2^\l^3^/sin(2\q)]^-1/4^
_refine_ls_extinction_method SHELXL
_refine_ls_goodness_of_fit_all 1.095
_refine_ls_goodness_of_fit_obs 1.105
_refine_ls_matrix_type full
_refine_ls_number_parameters 231
_refine_ls_number_reflns 2119
_refine_ls_number_restraints 0
_refine_ls_restrained_S_all 1.106
_refine_ls_restrained_S_obs 1.105
_refine_ls_R_factor_all 0.0559
_refine_ls_R_factor_obs 0.0496
_refine_ls_shift/esd_max 0.715
_refine_ls_shift/esd_mean 0.101
_refine_ls_structure_factor_coef Fsqd
_refine_ls_weighting_details 'w=1/[\s^2^(Fo^2^)+(0.0783P)^2^+2.0346P] where P=(Fo^2^+2Fc^2^)/3'
_refine_ls_weighting_scheme calc
_refine_ls_wR_factor_all 0.1318
_refine_ls_wR_factor_obs 0.1222
_reflns_number_observed 1860
_reflns_number_total 2128
_reflns_observed_criterion >2sigma(I)
_cod_data_source_file om990205k.cif
_cod_data_source_block ernie
_cod_depositor_comments
;
The following automatic conversions were performed:

'_symmetry_cell_setting' value 'Monoclinic' changed to 'monoclinic'
according to /home/saulius/struct/CIF-dictionaries/cif_core.dic
dictionary named 'cif_core.dic' version 2.4.2 from 2011-04-26.

Automatic conversion script
Id: cif_fix_values 1715 2011-07-08 13:25:40Z adriana 

The following automatic conversions were performed:

'_refine_ls_weighting_scheme' value 'calc
w=1/[\s^2^(Fo^2^)+(0.0783P)^2^+2.0346P] where P=(Fo^2^+2Fc^2^)/3' was
changed to 'calc'. New tag '_refine_ls_weighting_details' was
created. The value of the new tag was set to
'w=1/[\s^2^(Fo^2^)+(0.0783P)^2^+2.0346P] where P=(Fo^2^+2Fc^2^)/3'.

Automatic conversion script
Id: cif_fix_values 3143 2015-03-26 13:38:13Z robertas 
;
_cod_original_sg_symbol_H-M P2(1)/n
_cod_database_code 4077793

loop_
_symmetry_equiv_pos_as_xyz
'x, y, z'
'-x+1/2, y+1/2, -z+1/2'
'-x, -y, -z'
'x-1/2, -y-1/2, z-1/2'

loop_
_atom_site_aniso_label
_atom_site_aniso_U_11
_atom_site_aniso_U_22
_atom_site_aniso_U_33
_atom_site_aniso_U_23
_atom_site_aniso_U_13
_atom_site_aniso_U_12
Pt1 0.0587(4) 0.0442(4) 0.0648(4) -0.00805(15) 0.0154(2) -0.00435(14)
N1 0.085(7) 0.046(6) 0.084(7) 0.017(4) 0.031(5) 0.014(4)
N2 0.074(5) 0.054(5) 0.074(5) 0.000(4) 0.019(4) 0.011(4)
N3 0.069(5) 0.060(6) 0.064(5) -0.011(4) 0.004(4) -0.013(4)
C1 0.109(11) 0.087(12) 0.104(11) -0.030(8) 0.027(9) -0.019(7)
C2 0.110(10) 0.083(10) 0.144(13) -0.021(9) 0.053(9) 0.006(8)
C3 0.117(11) 0.143(15) 0.087(9) 0.015(9) -0.027(8) -0.053(11)
C4 0.134(13) 0.181(20) 0.065(8) -0.014(10) -0.021(8) -0.015(14)
C5 0.144(13) 0.099(12) 0.096(10) 0.056(10) 0.052(9) 0.051(11)
C8 0.087(10) 0.060(8) 0.125(11) 0.022(8) 0.028(8) -0.003(7)
C6 0.118(23) 0.054(20) 0.063(13) 0.025(15) 0.020(12) 0.072(21)
C7 0.076(35) 0.084(25) 0.146(30) 0.024(21) 0.057(24) 0.018(26)
C6' 0.132(29) 0.064(25) 0.150(38) 0.038(24) 0.097(29) 0.061(24)
C7' 0.015(13) 0.043(17) 0.230(59) 0.047(30) 0.018(21) -0.001(10)
S1 0.075(2) 0.075(2) 0.064(2) 0.0163(14) 0.0119(12) -0.0022(14)
O1 0.166(10) 0.097(8) 0.070(5) 0.023(6) 0.005(5) -0.034(7)
O2 0.074(5) 0.137(9) 0.130(8) 0.020(7) 0.021(5) 0.022(6)
O3 0.071(5) 0.121(8) 0.092(5) 0.048(5) 0.000(4) -0.016(5)
C10 0.161(17) 0.098(13) 0.091(12) 0.006(9) 0.017(11) 0.001(14)
F1 0.235(53) 0.119(28) 0.100(15) -0.002(15) 0.007(20) 0.077(29)
F2 0.142(29) 0.128(33) 0.147(20) 0.010(22) -0.027(23) -0.047(20)
F3 0.213(49) 0.134(24) 0.070(21) 0.003(16) 0.055(25) 0.013(26)
F1' 0.154(27) 0.136(32) 0.309(50) -0.064(28) 0.028(25) 0.054(23)
F2' 0.147(34) 0.090(19) 0.124(17) -0.002(14) -0.033(23) -0.011(20)
F3' 0.173(37) 0.297(51) 0.070(26) -0.006(24) -0.034(25) -0.009(31)

loop_
_atom_site_label
_atom_site_type_symbol
_atom_site_fract_x
_atom_site_fract_y
_atom_site_fract_z
_atom_site_U_iso_or_equiv
_atom_site_thermal_displace_type
_atom_site_occupancy
_atom_site_calc_flag
_atom_site_refinement_flags
_atom_site_disorder_group
Pt1 Pt 0.73497(3) 0.27106(2) 0.81402(4) 0.0553(3) Uani 1 d . .
H1 H 0.7093(70) 0.1855(53) 0.8093(58) 0.021(17) Uiso 1 d . .
N1 N 0.7443(12) 0.2756(5) 1.0185(11) 0.070(3) Uani 1 d . .
H1A H 0.7476(12) 0.2301(5) 0.9742(11) 0.084 Uiso 1 calc R .
N2 N 0.5891(8) 0.3686(6) 0.8364(8) 0.067(2) Uani 1 d . .
H2 H 0.5695(8) 0.3240(6) 0.7918(8) 0.080 Uiso 1 calc R 1
N3 N 0.8688(8) 0.3776(6) 0.8503(8) 0.064(2) Uani 1 d . .
H3 H 0.8755(8) 0.3395(6) 0.7930(8) 0.077 Uiso 1 calc R .
C1 C 0.7308(20) 0.2771(9) 0.6257(18) 0.099(5) Uani 1 d . .
H1A H 0.6647(20) 0.3175(9) 0.5937(18) 0.148 Uiso 1 calc R .
H1B H 0.7088(20) 0.2227(9) 0.5897(18) 0.148 Uiso 1 calc R .
H1C H 0.8169(20) 0.2943(9) 0.6022(18) 0.148 Uiso 1 calc R .
C2 C 0.8827(15) 0.1814(10) 0.8078(17) 0.110(5) Uani 1 d . .
H2A H 0.9109(15) 0.1629(10) 0.8931(17) 0.165 Uiso 1 calc R .
H2B H 0.9574(15) 0.2054(10) 0.7699(17) 0.165 Uiso 1 calc R .
H2C H 0.8487(15) 0.1342(10) 0.7576(17) 0.165 Uiso 1 calc R .
C3 C 0.9301(15) 0.3710(12) 0.9780(13) 0.118(6) Uani 1 d . .
H3A H 1.0171(15) 0.3450(12) 0.9747(13) 0.141 Uiso 1 calc R .
H3B H 0.9450(15) 0.4277(12) 1.0113(13) 0.141 Uiso 1 calc R .
C4 C 0.8611(18) 0.3258(15) 1.0648(13) 0.129(6) Uani 1 d . .
H4A H 0.8324(18) 0.3658(15) 1.1267(13) 0.154 Uiso 1 calc R .
H4B H 0.9244(18) 0.2880(15) 1.1107(13) 0.154 Uiso 1 calc R .
C5 C 0.6240(18) 0.3122(12) 1.0567(15) 0.110(6) Uani 1 d . .
H5A H 0.6445(18) 0.3389(12) 1.1393(15) 0.132 Uiso 1 calc R 1
H5B H 0.5612(18) 0.2669(12) 1.0683(15) 0.132 Uiso 1 calc R 1
C8 C 0.7929(14) 0.4565(9) 0.8270(15) 0.090(4) Uani 1 d . .
H8A H 0.7948(14) 0.4871(9) 0.9071(15) 0.107 Uiso 1 calc R 1
H8B H 0.8390(14) 0.4908(9) 0.7684(15) 0.107 Uiso 1 calc R 1
C6 C 0.5519(39) 0.3800(19) 0.9620(28) 0.078(11) Uani 0.50 d P 1
H6A H 0.4557(39) 0.3742(19) 0.9618(28) 0.093 Uiso 0.50 calc PR 1
H6B H 0.5763(39) 0.4364(19) 0.9914(28) 0.093 Uiso 0.50 calc PR 1
C7 C 0.6747(51) 0.4495(39) 0.7829(56) 0.099(15) Uani 0.50 d P 1
H7A H 0.6727(51) 0.4447(39) 0.6907(56) 0.119 Uiso 0.50 calc PR 1
H7B H 0.6283(51) 0.5012(39) 0.8012(56) 0.119 Uiso 0.50 calc PR 1
C6' C 0.5494(43) 0.3398(24) 0.9807(45) 0.110(16) Uani 0.50 d P 2
H6'A H 0.5116(43) 0.3893(24) 1.0182(45) 0.132 Uiso 0.50 calc PR 2
H6'B H 0.4774(43) 0.2991(24) 0.9669(45) 0.132 Uiso 0.50 calc PR 2
C7' C 0.6403(33) 0.4496(27) 0.8297(55) 0.095(19) Uani 0.50 d P 2
H7'A H 0.6148(33) 0.4814(27) 0.9026(55) 0.114 Uiso 0.50 calc PR 2
H7'B H 0.5982(33) 0.4765(27) 0.7533(55) 0.114 Uiso 0.50 calc PR 2
S1 S 0.7219(3) 0.0804(2) 1.2253(3) 0.0710(8) Uani 1 d . .
O1 O 0.7421(12) 0.0450(8) 1.3508(10) 0.111(4) Uani 1 d . .
O2 O 0.5967(8) 0.1205(7) 1.1928(10) 0.113(3) Uani 1 d . .
O3 O 0.8317(8) 0.1267(6) 1.1843(8) 0.095(3) Uani 1 d . .
C10 C 0.7135(24) -0.0098(14) 1.1178(17) 0.116(5) Uani 1 d . .
F1 F 0.7906(53) -0.0699(28) 1.1432(31) 0.152(17) Uani 0.50 d P 3
F2 F 0.5781(37) -0.0460(29) 1.1468(50) 0.142(13) Uani 0.50 d P 3
F3 F 0.7184(57) 0.0097(32) 1.0016(41) 0.136(16) Uani 0.50 d P 3
F1' F 0.8437(47) -0.0425(31) 1.1297(55) 0.199(23) Uani 0.50 d P 4
F2' F 0.6399(36) -0.0704(28) 1.1412(44) 0.123(11) Uani 0.50 d P 4
F3' F 0.6665(56) 0.0134(49) 1.0040(47) 0.183(26) Uani 0.50 d P 4

loop_
_atom_type_symbol
_atom_type_description
_atom_type_scat_dispersion_real
_atom_type_scat_dispersion_imag
_atom_type_scat_source
C C 0.0033 0.0016 'International Tables Vol C Tables 4.2.6.8 and 6.1.1.4'
H H 0.0000 0.0000 'International Tables Vol C Tables 4.2.6.8 and 6.1.1.4'
N N 0.0061 0.0033 'International Tables Vol C Tables 4.2.6.8 and 6.1.1.4'
O O 0.0106 0.0060 'International Tables Vol C Tables 4.2.6.8 and 6.1.1.4'
F F 0.0171 0.0103 'International Tables Vol C Tables 4.2.6.8 and 6.1.1.4'
S S 0.1246 0.1234 'International Tables Vol C Tables 4.2.6.8 and 6.1.1.4'
Pt Pt -1.7033 8.3905 'International Tables Vol C Tables 4.2.6.8 and 6.1.1.4'

loop_
_geom_angle_atom_site_label_1
_geom_angle_atom_site_label_2
_geom_angle_atom_site_label_3
_geom_angle
C1 Pt1 C2 87.2(7)
C1 Pt1 N1 175.1(5)
C2 Pt1 N1 95.1(6)
C1 Pt1 N2 97.0(6)
C2 Pt1 N2 174.9(6)
N1 Pt1 N2 80.5(3)
C1 Pt1 N3 95.4(5)
C2 Pt1 N3 96.0(5)
N1 Pt1 N3 80.1(4)
N2 Pt1 N3 80.8(4)
C5 N1 C4 111.0(14)
C5 N1 Pt1 109.5(9)
C4 N1 Pt1 108.1(8)
C7' N2 C6' 114.9(27)
C6 N2 C7 113.8(27)
C7' N2 Pt1 113.5(15)
C6 N2 Pt1 115.7(12)
C6' N2 Pt1 97.2(13)
C7 N2 Pt1 97.9(17)
C3 N3 C8 113.0(12)
C3 N3 Pt1 108.4(8)
C8 N3 Pt1 109.1(7)
C4 C3 N3 117.0(11)
C3 C4 N1 119.7(11)
C6' C5 N1 118.7(19)
N1 C5 C6 116.5(17)
C7 C8 N3 116.7(28)
N3 C8 C7' 116.0(18)
N2 C6 C5 110.6(20)
C8 C7 N2 116.7(40)
C5 C6' N2 123.3(26)
N2 C7' C8 116.1(26)
O1 S1 O3 115.6(6)
O1 S1 O2 116.4(7)
O3 S1 O2 113.0(6)
O1 S1 C10 105.0(8)
O3 S1 C10 102.1(9)
O2 S1 C10 102.3(9)
F1 C10 F3 108.5(34)
F2' C10 F3' 103.1(40)
F2' C10 F1' 105.2(31)
F3' C10 F1' 116.4(37)
F1 C10 F2 102.7(36)
F3 C10 F2 113.4(35)
F1 C10 S1 118.5(23)
F2' C10 S1 118.4(25)
F3 C10 S1 113.7(27)
F3' C10 S1 109.9(37)
F1' C10 S1 104.2(25)
F2 C10 S1 99.3(21)

loop_
_geom_bond_atom_site_label_1
_geom_bond_atom_site_label_2
_geom_bond_distance
Pt1 C1 1.98(2)
Pt1 C2 2.059(14)
Pt1 N1 2.142(12)
Pt1 N2 2.157(8)
Pt1 N3 2.170(8)
N1 C5 1.43(2)
N1 C4 1.46(2)
N2 C7' 1.39(4)
N2 C6 1.41(3)
N2 C6' 1.66(4)
N2 C7 1.67(5)
N3 C3 1.427(15)
N3 C8 1.47(2)
C3 C4 1.39(2)
C5 C6' 1.13(5)
C5 C6 1.59(2)
C8 C7 1.24(6)
C8 C7' 1.54(3)
S1 O1 1.430(10)
S1 O3 1.423(8)
S1 O2 1.422(9)
S1 C10 1.82(2)
C10 F1 1.24(4)
C10 F2' 1.25(5)
C10 F3 1.26(5)
C10 F3' 1.30(5)
C10 F1' 1.40(6)
C10 F2 1.53(6)
